data_7707475
loop_
_publ_author_name
'Li, Jia-Nian'
'Du, Ze-Yu'
'Li, Ning-Fang'
'Han, Ye-Min'
'Zang, Ting-Ting'
'Yang, Mu-Xiu'
'Liu, Xiao-Mei'
'Wang, Ji-Lei'
'Mei, Hua'
'Xu, Yan'

_publ_section_title
;
 Two three-dimensional polyanionic clusters
 [M(P<sub>4</sub>Mo<sub>6</sub>)<sub>2</sub>] (M = Co, Zn) exhibiting
 excellent photocatalytic CO<sub>2</sub> reduction performance.
;
_journal_issue 26
_journal_name_full 'Dalton transactions (Cambridge, England : 2003)'
_journal_page_first 9137
_journal_page_last 9143
_journal_paper_doi 10.1039/d1dt00809a
_journal_volume 50
_journal_year 2021
_chemical_formula_sum 'C40 H76.5 K2 Mo12 N16 O66 P8 Zn4.75'
_chemical_formula_weight 3625.42
_space_group_crystal_system monoclinic
_space_group_IT_number 15
_space_group_name_Hall '-C 2yc'
_space_group_name_H-M_alt 'C 1 2/c 1'
_atom_sites_solution_hydrogens geom
_audit_creation_method SHELXL-2018/3
_audit_update_record
;
2021-05-13 deposited with the CCDC.	2021-05-24 downloaded from the CCDC.
;
_cell_angle_alpha 90
_cell_angle_beta 124.63(3)
_cell_angle_gamma 90
_cell_formula_units_Z 4
_cell_length_a 30.91(4)
_cell_length_b 14.749(16)
_cell_length_c 25.10(3)
_cell_measurement_reflns_used 8653
_cell_measurement_temperature 296(2)
_cell_measurement_theta_max 54.029
_cell_measurement_theta_min 4.881
_cell_volume 9416(2)
_computing_cell_refinement 'SAINT (Bruker, 2005)'
_computing_data_collection 'APEX2 (Bruker, 2005)'
_computing_data_reduction SAINT
_computing_molecular_graphics SHELXTL
_computing_publication_material SHELXTL
_computing_structure_refinement 'SHELXL-2018/3 (Sheldrick, 2018)'
_computing_structure_solution 'SHELXL-2018/3 (Sheldrick, 2018)'
_diffrn_ambient_temperature 296(2)
_diffrn_measured_fraction_theta_full 0.975
_diffrn_measured_fraction_theta_max 0.972
_diffrn_measurement_device_type 'Bruker Apex2 CCD'
_diffrn_measurement_method '\w scans'
_diffrn_radiation_type MoK\a
_diffrn_radiation_wavelength 0.71073
_diffrn_reflns_av_R_equivalents 0.0803
_diffrn_reflns_av_unetI/netI 0.0760
_diffrn_reflns_Laue_measured_fraction_full 0.975
_diffrn_reflns_Laue_measured_fraction_max 0.972
_diffrn_reflns_limit_h_max 37
_diffrn_reflns_limit_h_min -32
_diffrn_reflns_limit_k_max 17
_diffrn_reflns_limit_k_min -17
_diffrn_reflns_limit_l_max 30
_diffrn_reflns_limit_l_min -26
_diffrn_reflns_number 22961
_diffrn_reflns_point_group_measured_fraction_full 0.975
_diffrn_reflns_point_group_measured_fraction_max 0.972
_diffrn_reflns_theta_full 25.242
_diffrn_reflns_theta_max 25.500
_diffrn_reflns_theta_min 1.596
_exptl_absorpt_coefficient_mu 3.066
_exptl_absorpt_correction_T_max 0.705
_exptl_absorpt_correction_T_min 0.634
_exptl_absorpt_correction_type multi-scan
_exptl_absorpt_process_details '(SADABS; Sheldrick, 2003)'
_exptl_crystal_colour red
_exptl_crystal_density_diffrn 2.557
_exptl_crystal_description diamond-shaped
_exptl_crystal_F_000 7044
_exptl_crystal_size_max 0.160
_exptl_crystal_size_mid 0.130
_exptl_crystal_size_min 0.120
_refine_diff_density_max 1.267
_refine_diff_density_min -1.412
_refine_diff_density_rms 0.225
_refine_ls_extinction_method none
_refine_ls_goodness_of_fit_ref 1.074
_refine_ls_hydrogen_treatment constr
_refine_ls_matrix_type full
_refine_ls_number_parameters 692
_refine_ls_number_reflns 8532
_refine_ls_number_restraints 139
_refine_ls_restrained_S_all 1.103
_refine_ls_R_factor_all 0.0548
_refine_ls_R_factor_gt 0.0443
_refine_ls_shift/su_max 0.001
_refine_ls_shift/su_mean 0.000
_refine_ls_structure_factor_coef Fsqd
_refine_ls_weighting_details 'w=1/[\s^2^(Fo^2^)+(0.0726P)^2^] where P=(Fo^2^+2Fc^2^)/3'
_refine_ls_weighting_scheme calc
_refine_ls_wR_factor_gt 0.1242
_refine_ls_wR_factor_ref 0.1320
_reflns_Friedel_coverage 0.000
_reflns_number_gt 7196
_reflns_number_total 8532
_reflns_threshold_expression 'I > 2\s(I)'
_cod_data_source_file d1dt00809a2.cif
_cod_data_source_block jw-27
_cod_depositor_comments 'Adding full bibliography for 7707474--7707475.cif.'
_cod_original_cell_volume 9417(19)
_cod_original_sg_symbol_H-M 'C 2/c'
_cod_original_formula_sum 'C40 H76.50 K2 Mo12 N16 O66 P8 Zn4.75'
_cod_database_code 7707475
_shelx_shelxl_version_number 2018/3
_shelx_space_group_comment
;
The symmetry employed for this shelxl refinement is uniquely defined
by the following loop, which should always be used as a source of
symmetry information in preference to the above space-group names.
They are only intended as comments.
;
_shelx_estimated_absorpt_t_min 0.640
_shelx_estimated_absorpt_t_max 0.710

loop_
_space_group_symop_operation_xyz
'x, y, z'
'-x, y, -z+1/2'
'x+1/2, y+1/2, z'
'-x+1/2, y+1/2, -z+1/2'
'-x, -y, -z'
'x, -y, z-1/2'
'-x+1/2, -y+1/2, -z'
'x+1/2, -y+1/2, z-1/2'

loop_
_atom_site_label
_atom_site_type_symbol
_atom_site_fract_x
_atom_site_fract_y
_atom_site_fract_z
_atom_site_U_iso_or_equiv
_atom_site_adp_type
_atom_site_occupancy
_atom_site_site_symmetry_order
_atom_site_calc_flag
_atom_site_refinement_flags_posn
_atom_site_refinement_flags_adp
_atom_site_refinement_flags_occupancy
_atom_site_disorder_assembly
_atom_site_disorder_group
Mo1 Mo 0.17796(2) -0.96866(3) 0.48635(2) 0.01379(14) Uani 1 1 d . . . . .
Mo2 Mo 0.19091(2) -0.95651(3) 0.39281(2) 0.01394(14) Uani 1 1 d . . . . .
Mo3 Mo 0.13429(2) -0.61903(3) 0.48230(2) 0.01554(14) Uani 1 1 d . . . . .
Mo4 Mo 0.14562(2) -0.77500(3) 0.53624(2) 0.01527(14) Uani 1 1 d . . . . .
Mo5 Mo 0.14636(2) -0.60691(3) 0.35236(2) 0.01650(14) Uani 1 1 d . . . . .
Mo6 Mo 0.17285(2) -0.74804(3) 0.31497(2) 0.01411(14) Uani 1 1 d . . . . .
Zn1 Zn -0.04135(3) -1.02273(5) 0.40677(3) 0.01692(17) Uani 1 1 d . . . . .
Zn2 Zn 0.250000 -0.750000 0.500000 0.0218(3) Uani 1 2 d S . P . .
Zn3 Zn 0.000000 -0.92661(7) 0.250000 0.0200(2) Uani 1 2 d S T P . .
Zn4 Zn 0.000000 -0.36732(11) 0.250000 0.0374(4) Uani 0.75 2 d S T P . .
P1 P 0.07599(6) -0.96664(10) 0.49821(7) 0.0154(3) Uani 1 1 d . . . . .
P2 P 0.10068(6) -0.80058(10) 0.37541(7) 0.0128(3) Uani 1 1 d . . . . .
P3 P 0.03896(7) -0.53238(12) 0.34240(8) 0.0268(4) Uani 1 1 d . . . . .
P4 P 0.10484(6) -0.93083(10) 0.23475(7) 0.0151(3) Uani 1 1 d . . . . .
K1 K 0.03107(7) -0.75812(12) 0.20250(9) 0.0454(5) Uani 1 1 d . . . . .
O1 O -0.00459(19) -0.6087(4) 0.3109(2) 0.0424(14) Uani 1 1 d . . . . .
O2 O 0.0117(2) -0.4410(4) 0.3213(3) 0.0452(15) Uani 1 1 d . . . . .
O3 O 0.1703(2) -0.5211(3) 0.3316(3) 0.0367(13) Uani 1 1 d . . . . .
O4 O 0.11068(15) -0.6973(2) 0.38999(18) 0.0139(9) Uani 1 1 d . . . . .
O5 O 0.19209(15) -0.7087(3) 0.51929(19) 0.0163(9) Uani 1 1 d . . . . .
O6 O 0.19789(16) -0.8838(3) 0.56349(19) 0.0178(9) Uani 1 1 d . . . . .
O7 O 0.13072(17) -0.8386(3) 0.24011(19) 0.0208(10) Uani 1 1 d . . . . .
O8 O 0.22238(15) -0.8869(3) 0.47431(19) 0.0151(9) Uani 1 1 d . . . . .
O9 O 0.20642(15) -0.6912(3) 0.40124(18) 0.0162(9) Uani 1 1 d . . . . .
O10 O 0.08413(16) -0.6999(3) 0.48085(19) 0.0191(9) Uani 1 1 d . . . . .
O11 O 0.14477(17) -0.9868(3) 0.29586(19) 0.0236(10) Uani 1 1 d . . . . .
O12 O 0.17054(16) -0.5539(3) 0.4434(2) 0.0191(9) Uani 1 1 d . . . . .
O13 O 0.10671(16) -0.6826(3) 0.27480(19) 0.0202(9) Uani 1 1 d . . . . .
O14 O 0.06978(16) -0.5429(3) 0.4156(2) 0.0245(10) Uani 1 1 d . . . . .
O15 O 0.02363(16) -0.9591(3) 0.43089(19) 0.0213(10) Uani 1 1 d . . . . .
O16 O 0.07381(17) -0.5434(3) 0.3166(2) 0.0224(10) Uani 1 1 d . . . . .
O17 O 0.20575(18) -0.7000(3) 0.2866(2) 0.0255(10) Uani 1 1 d . . . . .
O18 O 0.04402(15) -0.8189(3) 0.32248(19) 0.0176(9) Uani 1 1 d . . . . .
O19 O 0.16910(18) -0.7399(3) 0.6121(2) 0.0253(11) Uani 1 1 d . . . . .
O20 O 0.13736(16) -1.0145(3) 0.39853(19) 0.0173(9) Uani 1 1 d . . . . .
O21 O 0.22382(15) -0.8576(3) 0.36436(18) 0.0150(9) Uani 1 1 d . . . . .
O22 O 0.09471(17) -0.8713(3) 0.5276(2) 0.0203(10) Uani 1 1 d . . . . .
O23 O 0.13759(15) -0.8340(3) 0.35580(17) 0.0135(9) Uani 1 1 d . . . . .
O24 O 0.23638(17) -1.0385(3) 0.4137(2) 0.0227(10) Uani 1 1 d . . . . .
O25 O 0.11778(16) -1.0138(3) 0.49286(19) 0.0190(9) Uani 1 1 d . . . . .
O26 O 0.09782(17) -0.9810(3) 0.17784(19) 0.0244(10) Uani 1 1 d . . . . .
O27 O 0.15513(18) -0.5494(3) 0.5451(2) 0.0265(11) Uani 1 1 d . . . . .
O28 O 0.21981(17) -1.0524(3) 0.5313(2) 0.0224(10) Uani 1 1 d . . . . .
O29 O 0.12002(15) -0.8471(3) 0.44059(18) 0.0151(9) Uani 1 1 d . . . . .
O30 O 0.06706(17) -1.0221(3) 0.5428(2) 0.0236(10) Uani 1 1 d . . . . .
O32 O 0.05399(17) -0.9143(3) 0.2270(2) 0.0299(11) Uani 1 1 d . . . . .
O1W O 0.01244(19) -0.7755(3) 0.1000(2) 0.0405(14) Uani 1 1 d . . . . .
O2W O 0.03317(17) -1.0214(3) 0.3251(2) 0.0270(11) Uani 1 1 d . . . . .
N1 N -0.0259(2) -1.1553(4) 0.4062(3) 0.0294(14) Uani 1 1 d D . . . .
N2 N -0.0234(3) -1.3041(4) 0.4129(4) 0.0439(18) Uani 1 1 d . . . . .
N3 N -0.1327(3) -1.6719(4) 0.3894(4) 0.0481(19) Uani 1 1 d . . . . .
N4 N -0.1189(3) -1.8105(4) 0.4189(4) 0.052(2) Uani 1 1 d . . . . .
H4C H -0.109363 -1.866355 0.423200 0.063 Uiso 1 1 calc R U . . .
N5 N 0.0654(4) -0.2980(5) 0.2912(5) 0.082(3) Uani 1 1 d D . . . .
N6 N 0.1492(4) -0.2642(6) 0.3562(6) 0.108(4) Uani 1 1 d . U . . .
C1 C 0.0158(5) -1.2785(6) 0.4059(6) 0.085(4) Uani 1 1 d D U . . .
H1A H 0.039344 -1.316290 0.404744 0.101 Uiso 1 1 calc R U . . .
C2 C 0.0131(4) -1.1866(6) 0.4011(6) 0.085(4) Uani 1 1 d D U . . .
H2A H 0.034640 -1.150347 0.395104 0.102 Uiso 1 1 calc R U . . .
C3 C -0.0404(3) -1.2276(5) 0.4222(5) 0.049(2) Uani 1 1 d D U . . .
H3A H -0.060794 -1.225438 0.438570 0.059 Uiso 1 1 calc R U . . .
C4 C -0.0304(4) -1.3984(5) 0.4269(5) 0.052(2) Uani 1 1 d . . . . .
H4A H -0.001242 -1.434326 0.434225 0.062 Uiso 1 1 calc R U . . .
H4B H -0.028345 -1.398310 0.466974 0.062 Uiso 1 1 calc R U . . .
C5 C -0.0788(4) -1.4431(5) 0.3778(5) 0.060(3) Uani 1 1 d . . . . .
H5A H -0.079896 -1.449733 0.338617 0.072 Uiso 1 1 calc R U . . .
H5B H -0.108539 -1.406252 0.367754 0.072 Uiso 1 1 calc R U . . .
C6 C -0.0827(4) -1.5363(5) 0.4012(5) 0.065(3) Uani 1 1 d . . . . .
H6A H -0.055350 -1.574712 0.405604 0.078 Uiso 1 1 calc R U . . .
H6B H -0.075623 -1.529559 0.443932 0.078 Uiso 1 1 calc R U . . .
C7 C -0.1346(4) -1.5835(5) 0.3583(5) 0.057(3) Uani 1 1 d . . . . .
H7A H -0.162701 -1.545855 0.352588 0.068 Uiso 1 1 calc R U . . .
H7B H -0.141455 -1.594637 0.316060 0.068 Uiso 1 1 calc R U . . .
C8 C -0.1404(6) -1.7689(8) 0.4489(6) 0.093(4) Uani 1 1 d . U . . .
H8A H -0.147212 -1.795701 0.476903 0.112 Uiso 1 1 calc R U . . .
C9 C -0.1493(5) -1.6815(7) 0.4287(6) 0.086(4) Uani 1 1 d . U . . .
H9A H -0.163939 -1.636630 0.439798 0.103 Uiso 1 1 calc R U . . .
C10 C -0.1157(3) -1.7511(5) 0.3838(4) 0.043(2) Uani 1 1 d . U . . .
H10A H -0.103250 -1.762141 0.358269 0.051 Uiso 1 1 calc R U . . .
C11 C 0.2176(6) -0.2570(11) 0.4726(6) 0.129(6) Uani 1 1 d D U . . .
H11A H 0.205735 -0.309355 0.484347 0.155 Uiso 1 1 calc R U . . .
H11B H 0.199069 -0.204198 0.473037 0.155 Uiso 1 1 calc R U . . .
C12 C 0.2046(6) -0.2700(10) 0.4058(7) 0.131(6) Uani 1 1 d D U . . .
H12A H 0.222845 -0.224258 0.397757 0.158 Uiso 1 1 calc R U . . .
H12B H 0.217379 -0.328887 0.403333 0.158 Uiso 1 1 calc R U . . .
C13 C 0.1251(5) -0.1907(9) 0.3166(7) 0.124(5) Uani 1 1 d D U . . .
H13A H 0.140819 -0.137192 0.316292 0.148 Uiso 1 1 calc R U . . .
C14 C 0.0732(5) -0.2125(6) 0.2778(6) 0.108(5) Uani 1 1 d D U . . .
H14A H 0.046824 -0.174518 0.246709 0.129 Uiso 1 1 calc R U . . .
C15 C 0.1134(5) -0.3303(9) 0.3420(7) 0.095(4) Uani 1 1 d . U . . .
H15A H 0.120024 -0.386139 0.362457 0.113 Uiso 1 1 calc R U . . .
C16 C -0.2403(4) -1.3908(7) 0.2702(6) 0.078(3) Uani 1 1 d D U . . .
H16A H -0.225299 -1.347514 0.302932 0.093 Uiso 1 1 calc R U . . .
C17 C -0.2719(4) -1.4602(7) 0.2634(6) 0.081(4) Uani 1 1 d D U . . .
H17A H -0.283463 -1.471869 0.289794 0.097 Uiso 1 1 calc R U . . .
N7 N -0.2346(4) -1.3956(7) 0.2223(5) 0.100(4) Uani 1 1 d D U . . .
C18 C -0.2613(5) -1.4681(8) 0.1838(6) 0.109(5) Uani 1 1 d D U . . .
H18A H -0.263709 -1.485626 0.146632 0.130 Uiso 1 1 calc R U . . .
N8 N -0.2835(5) -1.5095(9) 0.2111(6) 0.146(5) Uani 1 1 d D U . . .
C19 C -0.2018(11) -1.3236(17) 0.2192(16) 0.130(11) Uani 0.5 1 d D U P . .
H19A H -0.173197 -1.356292 0.222507 0.156 Uiso 0.5 1 calc R U P . .
H19B H -0.223453 -1.300985 0.175172 0.156 Uiso 0.5 1 calc R U P . .
C22 C -0.1908(11) -1.1082(15) 0.2859(11) 0.109(9) Uani 0.5 1 d D U P . .
H22A H -0.158441 -1.093307 0.289984 0.131 Uiso 0.5 1 calc R U P . .
H22B H -0.180686 -1.141524 0.324655 0.131 Uiso 0.5 1 calc R U P . .
C21 C -0.2198(8) -1.1738(13) 0.2306(10) 0.079(7) Uani 0.5 1 d D U P . .
H21A H -0.252025 -1.195322 0.224468 0.094 Uiso 0.5 1 calc R U P . .
H21B H -0.227399 -1.148664 0.190440 0.094 Uiso 0.5 1 calc R U P . .
C20 C -0.1782(9) -1.2457(15) 0.2577(12) 0.093(8) Uani 0.5 1 d D U P . .
H20A H -0.149012 -1.225995 0.256080 0.111 Uiso 0.5 1 calc R U P . .
H20B H -0.165061 -1.258401 0.302397 0.111 Uiso 0.5 1 calc R U P . .

loop_
_atom_site_aniso_label
_atom_site_aniso_U_11
_atom_site_aniso_U_22
_atom_site_aniso_U_33
_atom_site_aniso_U_23
_atom_site_aniso_U_13
_atom_site_aniso_U_12
Mo1 0.0118(3) 0.0184(3) 0.0106(3) 0.00046(18) 0.0060(2) -0.00048(19)
Mo2 0.0130(3) 0.0179(3) 0.0093(3) -0.00118(18) 0.0053(2) -0.0008(2)
Mo3 0.0127(3) 0.0195(3) 0.0123(3) -0.00293(19) 0.0058(2) -0.0005(2)
Mo4 0.0131(3) 0.0205(3) 0.0124(3) -0.00315(19) 0.0074(2) -0.0029(2)
Mo5 0.0163(3) 0.0174(3) 0.0149(3) 0.00078(19) 0.0084(2) 0.0003(2)
Mo6 0.0117(3) 0.0192(3) 0.0100(3) -0.00022(18) 0.0053(2) -0.00095(19)
Zn1 0.0163(4) 0.0210(4) 0.0138(4) 0.0030(3) 0.0087(3) -0.0006(3)
Zn2 0.0212(6) 0.0254(5) 0.0183(5) -0.0012(4) 0.0109(5) -0.0018(4)
Zn3 0.0157(5) 0.0252(5) 0.0192(5) 0.000 0.0100(4) 0.000
Zn4 0.0369(10) 0.0333(8) 0.0307(9) 0.000 0.0125(8) 0.000
P1 0.0150(8) 0.0208(7) 0.0119(7) 0.0015(6) 0.0085(7) -0.0031(6)
P2 0.0099(7) 0.0179(7) 0.0090(7) -0.0018(6) 0.0043(6) -0.0009(6)
P3 0.0183(9) 0.0386(10) 0.0178(9) 0.0023(7) 0.0068(7) 0.0079(7)
P4 0.0123(8) 0.0228(8) 0.0084(7) -0.0023(6) 0.0048(6) -0.0007(6)
K1 0.0350(10) 0.0470(10) 0.0460(11) -0.0008(8) 0.0182(9) -0.0058(8)
O1 0.025(3) 0.061(4) 0.031(3) -0.007(2) 0.009(2) -0.012(2)
O2 0.047(3) 0.051(3) 0.033(3) 0.010(2) 0.020(3) 0.028(3)
O3 0.041(3) 0.023(2) 0.048(3) 0.005(2) 0.027(3) -0.004(2)
O4 0.013(2) 0.0163(19) 0.014(2) -0.0021(16) 0.0083(17) -0.0011(16)
O5 0.012(2) 0.018(2) 0.017(2) -0.0010(16) 0.0078(18) -0.0025(16)
O6 0.016(2) 0.021(2) 0.014(2) 0.0008(16) 0.0067(18) 0.0013(17)
O7 0.023(2) 0.027(2) 0.012(2) -0.0010(17) 0.0098(19) -0.0062(19)
O8 0.011(2) 0.023(2) 0.012(2) -0.0017(16) 0.0071(17) -0.0033(17)
O9 0.009(2) 0.022(2) 0.016(2) -0.0028(16) 0.0059(17) -0.0033(16)
O10 0.011(2) 0.025(2) 0.020(2) -0.0019(18) 0.0079(18) -0.0023(17)
O11 0.029(3) 0.023(2) 0.011(2) -0.0048(17) 0.0067(19) 0.0008(19)
O12 0.018(2) 0.021(2) 0.018(2) -0.0038(17) 0.0101(19) -0.0030(17)
O13 0.017(2) 0.029(2) 0.014(2) 0.0027(17) 0.0080(18) 0.0028(18)
O14 0.014(2) 0.031(2) 0.023(2) -0.0007(19) 0.007(2) 0.0064(19)
O15 0.015(2) 0.032(2) 0.013(2) 0.0033(17) 0.0059(19) -0.0059(18)
O16 0.019(2) 0.028(2) 0.017(2) 0.0073(17) 0.0084(19) 0.0088(18)
O17 0.025(3) 0.036(3) 0.024(2) 0.000(2) 0.019(2) -0.004(2)
O18 0.010(2) 0.023(2) 0.017(2) -0.0038(17) 0.0058(17) 0.0001(17)
O19 0.029(3) 0.036(3) 0.014(2) -0.0060(18) 0.014(2) -0.008(2)
O20 0.016(2) 0.023(2) 0.011(2) -0.0019(16) 0.0061(17) -0.0035(17)
O21 0.012(2) 0.022(2) 0.012(2) -0.0009(16) 0.0071(17) -0.0034(16)
O22 0.021(2) 0.026(2) 0.018(2) -0.0051(17) 0.0139(19) -0.0058(18)
O23 0.010(2) 0.019(2) 0.0109(19) -0.0012(15) 0.0056(17) 0.0019(16)
O24 0.022(2) 0.027(2) 0.024(2) 0.0001(18) 0.016(2) 0.0036(19)
O25 0.023(2) 0.023(2) 0.017(2) -0.0007(17) 0.015(2) -0.0029(18)
O26 0.024(2) 0.034(2) 0.011(2) -0.0067(18) 0.008(2) 0.002(2)
O27 0.031(3) 0.023(2) 0.023(2) -0.0094(18) 0.014(2) -0.003(2)
O28 0.020(2) 0.030(2) 0.017(2) 0.0040(18) 0.0103(19) 0.0025(19)
O29 0.014(2) 0.019(2) 0.0107(19) -0.0022(16) 0.0065(17) -0.0018(17)
O30 0.026(3) 0.028(2) 0.020(2) 0.0037(18) 0.015(2) 0.0014(19)
O32 0.015(2) 0.056(3) 0.018(2) -0.006(2) 0.008(2) -0.002(2)
O1W 0.023(3) 0.041(3) 0.040(3) -0.005(2) 0.007(2) -0.002(2)
O2W 0.018(2) 0.029(2) 0.027(3) 0.0040(19) 0.009(2) -0.0004(19)
N1 0.036(4) 0.023(3) 0.044(4) -0.002(3) 0.031(3) 0.000(3)
N2 0.074(5) 0.024(3) 0.069(5) -0.006(3) 0.062(4) -0.006(3)
N3 0.076(5) 0.029(3) 0.060(5) 0.001(3) 0.051(4) -0.003(3)
N4 0.076(6) 0.028(3) 0.060(5) 0.003(3) 0.043(4) 0.011(3)
N5 0.078(7) 0.054(5) 0.083(7) -0.006(5) 0.028(6) -0.007(5)
N6 0.070(6) 0.058(5) 0.137(8) -0.006(5) 0.023(5) -0.009(5)
C1 0.110(8) 0.069(6) 0.111(7) -0.009(5) 0.084(6) 0.009(5)
C2 0.111(8) 0.066(6) 0.116(8) 0.001(5) 0.087(6) -0.003(5)
C3 0.052(5) 0.040(4) 0.083(6) 0.005(4) 0.055(5) 0.006(4)
C4 0.071(6) 0.030(4) 0.077(7) 0.005(4) 0.056(6) -0.001(4)
C5 0.078(7) 0.031(4) 0.062(6) 0.010(4) 0.035(6) -0.005(4)
C6 0.072(7) 0.032(4) 0.075(7) 0.004(4) 0.033(6) -0.010(4)
C7 0.074(7) 0.032(4) 0.059(6) 0.007(4) 0.034(5) -0.003(4)
C8 0.134(8) 0.089(7) 0.099(7) 0.019(6) 0.091(7) 0.012(6)
C9 0.131(8) 0.059(6) 0.104(7) 0.006(5) 0.089(6) 0.012(6)
C10 0.048(5) 0.040(4) 0.053(5) 0.003(3) 0.037(4) 0.002(3)
C11 0.122(9) 0.106(8) 0.141(10) -0.009(7) 0.063(7) 0.023(7)
C12 0.122(9) 0.096(8) 0.144(10) 0.006(7) 0.056(7) 0.000(7)
C13 0.103(8) 0.073(7) 0.148(9) -0.002(7) 0.043(7) -0.021(6)
C14 0.099(8) 0.057(6) 0.122(8) -0.003(6) 0.036(6) -0.004(6)
C15 0.082(7) 0.071(6) 0.110(8) -0.010(6) 0.042(6) -0.003(6)
C16 0.082(7) 0.093(7) 0.071(6) -0.031(5) 0.051(5) 0.003(5)
C17 0.090(7) 0.095(7) 0.095(7) -0.019(6) 0.075(6) -0.003(6)
N7 0.113(7) 0.111(7) 0.091(7) -0.012(5) 0.066(6) 0.004(6)
C18 0.122(9) 0.135(9) 0.089(7) -0.040(6) 0.072(7) -0.006(7)
N8 0.139(8) 0.152(9) 0.188(10) -0.027(7) 0.117(7) -0.007(7)
C19 0.121(14) 0.134(14) 0.139(14) 0.011(9) 0.077(10) -0.001(9)
C22 0.105(12) 0.103(12) 0.109(12) 0.034(9) 0.055(9) -0.018(9)
C21 0.087(10) 0.086(10) 0.076(10) -0.010(8) 0.054(8) 0.004(8)
C20 0.102(12) 0.117(12) 0.087(11) 0.004(8) 0.070(9) 0.001(8)

loop_
_atom_type_symbol
_atom_type_description
_atom_type_scat_dispersion_real
_atom_type_scat_dispersion_imag
_atom_type_scat_source
C C 0.0033 0.0016 'International Tables Vol C Tables 4.2.6.8 and 6.1.1.4'
H H 0.0000 0.0000 'International Tables Vol C Tables 4.2.6.8 and 6.1.1.4'
N N 0.0061 0.0033 'International Tables Vol C Tables 4.2.6.8 and 6.1.1.4'
O O 0.0106 0.0060 'International Tables Vol C Tables 4.2.6.8 and 6.1.1.4'
P P 0.1023 0.0942 'International Tables Vol C Tables 4.2.6.8 and 6.1.1.4'
Zn Zn 0.2839 1.4301 'International Tables Vol C Tables 4.2.6.8 and 6.1.1.4'
Mo Mo -1.6832 0.6857 'International Tables Vol C Tables 4.2.6.8 and 6.1.1.4'
K K 0.2009 0.2494 'International Tables Vol C Tables 4.2.6.8 and 6.1.1.4'

loop_
_geom_angle_atom_site_label_1
_geom_angle_atom_site_label_2
_geom_angle_atom_site_label_3
_geom_angle
_geom_angle_site_symmetry_1
_geom_angle_site_symmetry_3
_geom_angle_publ_flag
O28 Mo1 O20 105.1(2) . . ?
O28 Mo1 O8 102.4(2) . . ?
O20 Mo1 O8 95.52(18) . . ?
O28 Mo1 O25 95.4(2) . . ?
O20 Mo1 O25 86.98(18) . . ?
O8 Mo1 O25 160.64(16) . . ?
O28 Mo1 O6 96.3(2) . . ?
O20 Mo1 O6 157.86(17) . . ?
O8 Mo1 O6 84.91(17) . . ?
O25 Mo1 O6 85.66(17) . . ?
O28 Mo1 O29 169.63(18) . . ?
O20 Mo1 O29 83.58(16) . . ?
O8 Mo1 O29 82.01(18) . . ?
O25 Mo1 O29 79.20(17) . . ?
O6 Mo1 O29 74.54(16) . . ?
O28 Mo1 Mo2 101.63(17) . . ?
O20 Mo1 Mo2 47.88(15) . . ?
O8 Mo1 Mo2 48.94(12) . . ?
O25 Mo1 Mo2 134.43(11) . . ?
O6 Mo1 Mo2 132.93(13) . . ?
O29 Mo1 Mo2 88.36(12) . . ?
O24 Mo2 O20 104.8(2) . . ?
O24 Mo2 O8 102.49(19) . . ?
O20 Mo2 O8 95.21(18) . . ?
O24 Mo2 O11 96.1(2) . . ?
O20 Mo2 O11 86.82(19) . . ?
O8 Mo2 O11 160.06(17) . . ?
O24 Mo2 O21 97.0(2) . . ?
O20 Mo2 O21 157.08(16) . . ?
O8 Mo2 O21 86.77(17) . . ?
O11 Mo2 O21 83.88(18) . . ?
O24 Mo2 O23 168.61(18) . . ?
O20 Mo2 O23 85.96(18) . . ?
O8 Mo2 O23 79.96(16) . . ?
O11 Mo2 O23 80.41(16) . . ?
O21 Mo2 O23 71.87(17) . . ?
O24 Mo2 Mo1 101.40(16) . . ?
O20 Mo2 Mo1 47.75(12) . . ?
O8 Mo2 Mo1 48.76(13) . . ?
O11 Mo2 Mo1 134.05(16) . . ?
O21 Mo2 Mo1 134.45(11) . . ?
O23 Mo2 Mo1 88.61(11) . . ?
O27 Mo3 O10 105.7(2) . . ?
O27 Mo3 O5 101.9(2) . . ?
O10 Mo3 O5 95.57(19) . . ?
O27 Mo3 O14 96.2(2) . . ?
O10 Mo3 O14 85.7(2) . . ?
O5 Mo3 O14 160.73(17) . . ?
O27 Mo3 O12 97.9(2) . . ?
O10 Mo3 O12 155.24(17) . . ?
O5 Mo3 O12 86.88(19) . . ?
O14 Mo3 O12 84.2(2) . . ?
O27 Mo3 O4 170.72(19) . . ?
O10 Mo3 O4 83.12(17) . . ?
O5 Mo3 O4 79.78(16) . . ?
O14 Mo3 O4 81.29(17) . . ?
O12 Mo3 O4 73.05(16) . . ?
O27 Mo3 Mo4 100.78(18) . . ?
O10 Mo3 Mo4 48.18(13) . . ?
O5 Mo3 Mo4 48.97(13) . . ?
O14 Mo3 Mo4 133.60(14) . . ?
O12 Mo3 Mo4 134.65(12) . . ?
O4 Mo3 Mo4 87.25(12) . . ?
O19 Mo4 O10 104.5(2) . . ?
O19 Mo4 O5 101.1(2) . . ?
O10 Mo4 O5 95.68(19) . . ?
O19 Mo4 O22 98.36(19) . . ?
O10 Mo4 O22 86.5(2) . . ?
O5 Mo4 O22 159.20(17) . . ?
O19 Mo4 O6 96.3(2) . . ?
O10 Mo4 O6 158.37(17) . . ?
O5 Mo4 O6 85.93(19) . . ?
O22 Mo4 O6 84.64(19) . . ?
O19 Mo4 O29 170.04(18) . . ?
O10 Mo4 O29 84.31(17) . . ?
O5 Mo4 O29 82.28(16) . . ?
O22 Mo4 O29 77.35(16) . . ?
O6 Mo4 O29 74.51(15) . . ?
O19 Mo4 Mo3 99.26(17) . . ?
O10 Mo4 Mo3 48.10(13) . . ?
O5 Mo4 Mo3 49.15(12) . . ?
O22 Mo4 Mo3 134.15(13) . . ?
O6 Mo4 Mo3 134.44(13) . . ?
O29 Mo4 Mo3 90.03(12) . . ?
O3 Mo5 O13 104.9(2) . . ?
O3 Mo5 O9 103.9(2) . . ?
O13 Mo5 O9 95.47(18) . . ?
O3 Mo5 O16 94.7(2) . . ?
O13 Mo5 O16 85.20(18) . . ?
O9 Mo5 O16 160.42(17) . . ?
O3 Mo5 O12 96.2(2) . . ?
O13 Mo5 O12 157.72(17) . . ?
O9 Mo5 O12 86.03(17) . . ?
O16 Mo5 O12 86.14(17) . . ?
O3 Mo5 O4 167.7(2) . . ?
O13 Mo5 O4 84.27(18) . . ?
O9 Mo5 O4 83.01(18) . . ?
O16 Mo5 O4 77.58(17) . . ?
O12 Mo5 O4 73.83(16) . . ?
O3 Mo5 Mo6 101.86(19) . . ?
O13 Mo5 Mo6 48.05(13) . . ?
O9 Mo5 Mo6 48.95(13) . . ?
O16 Mo5 Mo6 132.89(12) . . ?
O12 Mo5 Mo6 134.21(12) . . ?
O4 Mo5 Mo6 90.40(12) . . ?
O3 Mo5 K1 115.6(2) . . ?
O13 Mo5 K1 17.02(13) . . ?
O9 Mo5 K1 104.44(14) . . ?
O16 Mo5 K1 71.85(14) . . ?
O12 Mo5 K1 142.06(13) . . ?
O4 Mo5 K1 71.52(13) . . ?
Mo6 Mo5 K1 61.18(8) . . ?
O17 Mo6 O13 106.3(2) . . ?
O17 Mo6 O9 102.5(2) . . ?
O13 Mo6 O9 95.73(17) . . ?
O17 Mo6 O7 96.1(2) . . ?
O13 Mo6 O7 85.14(18) . . ?
O9 Mo6 O7 160.27(16) . . ?
O17 Mo6 O21 98.1(2) . . ?
O13 Mo6 O21 154.50(17) . . ?
O9 Mo6 O21 85.95(17) . . ?
O7 Mo6 O21 85.01(17) . . ?
O17 Mo6 O23 169.90(19) . . ?
O13 Mo6 O23 82.98(18) . . ?
O9 Mo6 O23 80.19(17) . . ?
O7 Mo6 O23 80.35(17) . . ?
O21 Mo6 O23 72.21(17) . . ?
O17 Mo6 Mo5 101.81(17) . . ?
O13 Mo6 Mo5 48.40(13) . . ?
O9 Mo6 Mo5 48.88(12) . . ?
O7 Mo6 Mo5 133.16(14) . . ?
O21 Mo6 Mo5 133.44(13) . . ?
O23 Mo6 Mo5 87.33(12) . . ?
O17 Mo6 K1 116.03(18) . . ?
O13 Mo6 K1 33.62(13) . . ?
O9 Mo6 K1 121.31(12) . . ?
O7 Mo6 K1 53.42(13) . . ?
O21 Mo6 K1 126.71(12) . . ?
O23 Mo6 K1 69.46(13) . . ?
Mo5 Mo6 K1 79.90(7) . . ?
O26 Zn1 O30 99.1(2) 2 5_536 ?
O26 Zn1 O15 108.19(19) 2 . ?
O30 Zn1 O15 111.0(2) 5_536 . ?
O26 Zn1 N1 111.8(2) 2 . ?
O30 Zn1 N1 121.2(2) 5_536 . ?
O15 Zn1 N1 105.0(2) . . ?
O8 Zn2 O8 180.0 . 7_536 ?
O8 Zn2 O5 84.68(16) . 7_536 ?
O8 Zn2 O5 95.32(16) 7_536 7_536 ?
O8 Zn2 O5 95.32(16) . . ?
O8 Zn2 O5 84.68(16) 7_536 . ?
O5 Zn2 O5 180.00(8) 7_536 . ?
O8 Zn2 O9 98.48(15) . . ?
O8 Zn2 O9 81.53(15) 7_536 . ?
O5 Zn2 O9 85.15(17) 7_536 . ?
O5 Zn2 O9 94.86(17) . . ?
O8 Zn2 O9 81.53(15) . 7_536 ?
O8 Zn2 O9 98.47(15) 7_536 7_536 ?
O5 Zn2 O9 94.85(17) 7_536 7_536 ?
O5 Zn2 O9 85.14(17) . 7_536 ?
O9 Zn2 O9 180.0 . 7_536 ?
O32 Zn3 O32 169.9(3) . 2 ?
O32 Zn3 O2W 82.3(2) . 2 ?
O32 Zn3 O2W 104.6(2) 2 2 ?
O32 Zn3 O2W 104.6(2) . . ?
O32 Zn3 O2W 82.3(2) 2 . ?
O2W Zn3 O2W 96.0(3) 2 . ?
O32 Zn3 O18 85.62(19) . 2 ?
O32 Zn3 O18 87.09(19) 2 2 ?
O2W Zn3 O18 88.93(18) 2 2 ?
O2W Zn3 O18 169.16(17) . 2 ?
O32 Zn3 O18 87.08(19) . . ?
O32 Zn3 O18 85.62(19) 2 . ?
O2W Zn3 O18 169.16(17) 2 . ?
O2W Zn3 O18 88.93(18) . . ?
O18 Zn3 O18 87.9(2) 2 . ?
O32 Zn3 K1 120.57(16) . 2 ?
O32 Zn3 K1 49.56(15) 2 2 ?
O2W Zn3 K1 140.79(13) 2 2 ?
O2W Zn3 K1 106.66(16) . 2 ?
O18 Zn3 K1 64.16(14) 2 2 ?
O18 Zn3 K1 45.11(13) . 2 ?
O32 Zn3 K1 49.56(15) . . ?
O32 Zn3 K1 120.57(16) 2 . ?
O2W Zn3 K1 106.66(16) 2 . ?
O2W Zn3 K1 140.79(13) . . ?
O18 Zn3 K1 45.11(13) 2 . ?
O18 Zn3 K1 64.16(14) . . ?
K1 Zn3 K1 75.08(11) 2 . ?
O2 Zn4 O2 112.0(3) . 2 ?
O2 Zn4 N5 112.0(3) . 2 ?
O2 Zn4 N5 102.1(3) 2 2 ?
O2 Zn4 N5 102.1(3) . . ?
O2 Zn4 N5 112.0(3) 2 . ?
N5 Zn4 N5 116.9(5) 2 . ?
O30 P1 O25 109.3(2) . . ?
O30 P1 O22 108.2(3) . . ?
O25 P1 O22 110.4(2) . . ?
O30 P1 O15 109.0(3) . . ?
O25 P1 O15 110.3(3) . . ?
O22 P1 O15 109.5(2) . . ?
O18 P2 O29 114.3(2) . . ?
O18 P2 O23 111.0(3) . . ?
O29 P2 O23 106.4(2) . . ?
O18 P2 O4 111.1(2) . . ?
O29 P2 O4 106.2(2) . . ?
O23 P2 O4 107.5(2) . . ?
O18 P2 K1 28.24(16) . 2 ?
O29 P2 K1 107.71(17) . 2 ?
O23 P2 K1 136.37(17) . 2 ?
O4 P2 K1 88.18(16) . 2 ?
O18 P2 K1 51.30(17) . . ?
O29 P2 K1 161.60(16) . . ?
O23 P2 K1 73.76(16) . . ?
O4 P2 K1 90.91(15) . . ?
K1 P2 K1 65.33(7) 2 . ?
O2 P3 O14 110.8(3) . . ?
O2 P3 O16 109.1(3) . . ?
O14 P3 O16 112.8(3) . . ?
O2 P3 O1 108.2(3) . . ?
O14 P3 O1 107.6(3) . . ?
O16 P3 O1 108.2(3) . . ?
O2 P3 K1 124.7(3) . 2 ?
O14 P3 K1 97.44(19) . 2 ?
O16 P3 K1 101.50(19) . 2 ?
O1 P3 K1 16.6(2) . 2 ?
O32 P4 O26 112.5(3) . . ?
O32 P4 O7 108.8(3) . . ?
O26 P4 O7 107.6(3) . . ?
O32 P4 O11 113.8(3) . . ?
O26 P4 O11 106.3(3) . . ?
O7 P4 O11 107.5(2) . . ?
O32 P4 K1 44.7(2) . . ?
O26 P4 K1 116.84(19) . . ?
O7 P4 K1 65.2(2) . . ?
O11 P4 K1 136.52(19) . . ?
O18 K1 O13 149.11(19) 2 . ?
O18 K1 O1 96.72(19) 2 2 ?
O13 K1 O1 76.55(18) . 2 ?
O18 K1 O1W 94.70(18) 2 . ?
O13 K1 O1W 115.82(19) . . ?
O1 K1 O1W 95.8(2) 2 . ?
O18 K1 O32 78.03(17) 2 . ?
O13 K1 O32 104.29(17) . . ?
O1 K1 O32 171.2(2) 2 . ?
O1W K1 O32 91.70(18) . . ?
O18 K1 O7 132.11(17) 2 . ?
O13 K1 O7 61.49(16) . . ?
O1 K1 O7 131.17(17) 2 . ?
O1W K1 O7 82.18(16) . . ?
O32 K1 O7 54.46(14) . . ?
O18 K1 O18 71.24(16) 2 . ?
O13 K1 O18 81.51(16) . . ?
O1 K1 O18 105.69(18) 2 . ?
O1W K1 O18 155.36(17) . . ?
O32 K1 O18 66.06(14) . . ?
O7 K1 O18 92.32(13) . . ?
O18 K1 Zn3 44.77(10) 2 . ?
O13 K1 Zn3 118.87(14) . . ?
O1 K1 Zn3 130.73(17) 2 . ?
O1W K1 Zn3 113.54(15) . . ?
O32 K1 Zn3 41.10(13) . . ?
O7 K1 Zn3 92.87(12) . . ?
O18 K1 Zn3 42.45(8) . . ?
O18 K1 P4 103.32(15) 2 . ?
O13 K1 P4 85.78(15) . . ?
O1 K1 P4 159.95(16) 2 . ?
O1W K1 P4 83.34(14) . . ?
O32 K1 P4 26.09(12) . . ?
O7 K1 P4 28.79(9) . . ?
O18 K1 P4 80.55(10) . . ?
Zn3 K1 P4 66.49(9) . . ?
O18 K1 P2 18.69(11) 2 2 ?
O13 K1 P2 153.32(14) . 2 ?
O1 K1 P2 83.30(15) 2 2 ?
O1W K1 P2 83.16(14) . 2 ?
O32 K1 P2 93.05(13) . 2 ?
O7 K1 P2 143.65(12) . 2 ?
O18 K1 P2 87.41(11) . 2 ?
Zn3 K1 P2 63.29(6) . 2 ?
P4 K1 P2 116.33(9) . 2 ?
O18 K1 Mo6 147.54(13) 2 . ?
O13 K1 Mo6 28.25(11) . . ?
O1 K1 Mo6 104.24(14) 2 . ?
O1W K1 Mo6 107.33(16) . . ?
O32 K1 Mo6 77.77(12) . . ?
O7 K1 Mo6 34.54(10) . . ?
O18 K1 Mo6 79.30(11) . . ?
Zn3 K1 Mo6 103.44(8) . . ?
P4 K1 Mo6 57.54(7) . . ?
P2 K1 Mo6 166.05(7) 2 . ?
O18 K1 P2 94.70(13) 2 . ?
O13 K1 P2 59.33(12) . . ?
O1 K1 P2 104.96(15) 2 . ?
O1W K1 P2 156.01(15) . . ?
O32 K1 P2 68.80(12) . . ?
O7 K1 P2 75.15(10) . . ?
O18 K1 P2 23.50(9) . . ?
Zn3 K1 P2 60.73(6) . . ?
P4 K1 P2 73.03(6) . . ?
P2 K1 P2 110.76(7) 2 . ?
Mo6 K1 P2 56.25(5) . . ?
P3 O1 K1 152.1(3) . 2 ?
P3 O2 Zn4 126.6(3) . . ?
P2 O4 Mo5 124.1(2) . . ?
P2 O4 Mo3 129.3(2) . . ?
Mo5 O4 Mo3 100.03(16) . . ?
Mo4 O5 Mo3 81.87(18) . . ?
Mo4 O5 Zn2 134.1(2) . . ?
Mo3 O5 Zn2 135.7(2) . . ?
Mo1 O6 Mo4 112.99(18) . . ?
P4 O7 Mo6 132.8(3) . . ?
P4 O7 K1 86.0(2) . . ?
Mo6 O7 K1 92.04(17) . . ?
Mo1 O8 Mo2 82.29(16) . . ?
Mo1 O8 Zn2 136.2(2) . . ?
Mo2 O8 Zn2 132.6(2) . . ?
Mo5 O9 Mo6 82.17(16) . . ?
Mo5 O9 Zn2 134.4(2) . . ?
Mo6 O9 Zn2 131.7(2) . . ?
Mo3 O10 Mo4 83.72(19) . . ?
P4 O11 Mo2 133.1(3) . . ?
Mo3 O12 Mo5 112.43(19) . . ?
Mo6 O13 Mo5 83.56(17) . . ?
Mo6 O13 K1 118.1(2) . . ?
Mo5 O13 K1 148.4(2) . . ?
P3 O14 Mo3 133.6(3) . . ?
P1 O15 Zn1 123.6(3) . . ?
P3 O16 Mo5 134.0(3) . . ?
P2 O18 Zn3 136.1(2) . . ?
P2 O18 K1 133.1(3) . 2 ?
Zn3 O18 K1 90.11(16) . 2 ?
P2 O18 K1 105.2(2) . . ?
Zn3 O18 K1 73.39(14) . . ?
K1 O18 K1 94.35(15) 2 . ?
Mo1 O20 Mo2 84.36(17) . . ?
Mo6 O21 Mo2 112.7(2) . . ?
P1 O22 Mo4 138.2(3) . . ?
P2 O23 Mo2 128.1(2) . . ?
P2 O23 Mo6 126.5(2) . . ?
Mo2 O23 Mo6 101.99(18) . . ?
P1 O25 Mo1 134.3(3) . . ?
P4 O26 Zn1 138.7(3) . 2 ?
P2 O29 Mo4 126.3(2) . . ?
P2 O29 Mo1 126.2(2) . . ?
Mo4 O29 Mo1 97.38(15) . . ?
P1 O30 Zn1 127.0(3) . 5_536 ?
P4 O32 Zn3 155.7(3) . . ?
P4 O32 K1 109.2(3) . . ?
Zn3 O32 K1 89.34(19) . . ?
C3 N1 C2 103.2(6) . . ?
C3 N1 Zn1 131.8(5) . . ?
C2 N1 Zn1 123.7(5) . . ?
C3 N2 C1 104.8(7) . . ?
C3 N2 C4 129.5(7) . . ?
C1 N2 C4 123.2(7) . . ?
C10 N3 C9 108.9(8) . . ?
C10 N3 C7 127.7(8) . . ?
C9 N3 C7 123.4(8) . . ?
C10 N4 C8 108.3(8) . . ?
C10 N4 H4C 125.8 . . ?
C8 N4 H4C 125.8 . . ?
C14 N5 C15 107.4(10) . . ?
C14 N5 Zn4 129.0(8) . . ?
C15 N5 Zn4 123.6(8) . . ?
C15 N6 C13 110.5(11) . . ?
C15 N6 C12 125.1(12) . . ?
C13 N6 C12 124.4(11) . . ?
C2 C1 N2 105.8(9) . . ?
C2 C1 H1A 127.1 . . ?
N2 C1 H1A 127.1 . . ?
C1 C2 N1 110.0(8) . . ?
C1 C2 H2A 125.0 . . ?
N1 C2 H2A 125.0 . . ?
N1 C3 N2 113.9(7) . . ?
N1 C3 H3A 123.0 . . ?
N2 C3 H3A 123.0 . . ?
C5 C4 N2 116.5(8) . . ?
C5 C4 H4A 108.2 . . ?
N2 C4 H4A 108.2 . . ?
C5 C4 H4B 108.2 . . ?
N2 C4 H4B 108.2 . . ?
H4A C4 H4B 107.3 . . ?
C4 C5 C6 110.6(8) . . ?
C4 C5 H5A 109.5 . . ?
C6 C5 H5A 109.5 . . ?
C4 C5 H5B 109.5 . . ?
C6 C5 H5B 109.5 . . ?
H5A C5 H5B 108.1 . . ?
C7 C6 C5 115.3(8) . . ?
C7 C6 H6A 108.4 . . ?
C5 C6 H6A 108.4 . . ?
C7 C6 H6B 108.4 . . ?
C5 C6 H6B 108.4 . . ?
H6A C6 H6B 107.5 . . ?
N3 C7 C6 108.6(7) . . ?
N3 C7 H7A 110.0 . . ?
C6 C7 H7A 110.0 . . ?
N3 C7 H7B 110.0 . . ?
C6 C7 H7B 110.0 . . ?
H7A C7 H7B 108.3 . . ?
C9 C8 N4 105.9(10) . . ?
C9 C8 H8A 127.0 . . ?
N4 C8 H8A 127.0 . . ?
N3 C9 C8 107.0(10) . . ?
N3 C9 H9A 126.5 . . ?
C8 C9 H9A 126.5 . . ?
N4 C10 N3 109.9(8) . . ?
N4 C10 H10A 125.1 . . ?
N3 C10 H10A 125.1 . . ?
C12 C11 C11 111.6(15) . 7_546 ?
C12 C11 H11A 109.3 . . ?
C11 C11 H11A 109.3 7_546 . ?
C12 C11 H11B 109.3 . . ?
C11 C11 H11B 109.3 7_546 . ?
H11A C11 H11B 108.0 . . ?
N6 C12 C11 113.0(14) . . ?
N6 C12 H12A 109.0 . . ?
C11 C12 H12A 109.0 . . ?
N6 C12 H12B 109.0 . . ?
C11 C12 H12B 109.0 . . ?
H12A C12 H12B 107.8 . . ?
C14 C13 N6 105.5(11) . . ?
C14 C13 H13A 127.3 . . ?
N6 C13 H13A 127.3 . . ?
C13 C14 N5 110.2(11) . . ?
C13 C14 H14A 124.9 . . ?
N5 C14 H14A 124.9 . . ?
N6 C15 N5 106.4(11) . . ?
N6 C15 H15A 126.8 . . ?
N5 C15 H15A 126.8 . . ?
N7 C16 C17 107.8(9) . . ?
N7 C16 H16A 126.1 . . ?
C17 C16 H16A 126.1 . . ?
C16 C17 N8 107.5(10) . . ?
C16 C17 H17A 126.3 . . ?
N8 C17 H17A 126.3 . . ?
C16 N7 C18 110.6(10) . . ?
C16 N7 C19 117.1(15) . . ?
C18 N7 C19 132.3(17) . . ?
N8 C18 N7 105.7(11) . . ?
N8 C18 H18A 127.1 . . ?
N7 C18 H18A 127.1 . . ?
C17 N8 C18 108.3(11) . . ?
C17 N8 C22 107.0(12) . 4_445 ?
C18 N8 C22 143.1(13) . 4_445 ?
C20 C19 N7 130(3) . . ?
C20 C19 H19A 104.7 . . ?
N7 C19 H19A 104.7 . . ?
C20 C19 H19B 104.7 . . ?
N7 C19 H19B 104.7 . . ?
H19A C19 H19B 105.7 . . ?
C21 C22 N8 123.4(19) . 4_455 ?
C21 C22 H22A 106.5 . . ?
N8 C22 H22A 106.5 4_455 . ?
C21 C22 H22B 106.5 . . ?
N8 C22 H22B 106.5 4_455 . ?
H22A C22 H22B 106.5 . . ?
C20 C21 C22 97.4(18) . . ?
C20 C21 H21A 112.3 . . ?
C22 C21 H21A 112.3 . . ?
C20 C21 H21B 112.3 . . ?
C22 C21 H21B 112.3 . . ?
H21A C21 H21B 109.9 . . ?
C19 C20 C21 107(2) . . ?
C19 C20 H20A 110.4 . . ?
C21 C20 H20A 110.4 . . ?
C19 C20 H20B 110.4 . . ?
C21 C20 H20B 110.4 . . ?
H20A C20 H20B 108.6 . . ?

loop_
_geom_bond_atom_site_label_1
_geom_bond_atom_site_label_2
_geom_bond_distance
_geom_bond_site_symmetry_2
_geom_bond_publ_flag
Mo1 O28 1.677(4) . ?
Mo1 O20 1.936(4) . ?
Mo1 O8 1.975(4) . ?
Mo1 O25 2.068(5) . ?
Mo1 O6 2.084(4) . ?
Mo1 O29 2.325(4) . ?
Mo1 Mo2 2.603(3) . ?
Mo2 O24 1.696(4) . ?
Mo2 O20 1.940(5) . ?
Mo2 O8 1.980(4) . ?
Mo2 O11 2.052(5) . ?
Mo2 O21 2.121(4) . ?
Mo2 O23 2.260(4) . ?
Mo3 O27 1.674(4) . ?
Mo3 O10 1.940(4) . ?
Mo3 O5 1.979(4) . ?
Mo3 O14 2.060(4) . ?
Mo3 O12 2.092(5) . ?
Mo3 O4 2.305(4) . ?
Mo3 Mo4 2.590(2) . ?
Mo4 O19 1.688(5) . ?
Mo4 O10 1.942(4) . ?
Mo4 O5 1.974(4) . ?
Mo4 O22 2.038(5) . ?
Mo4 O6 2.097(4) . ?
Mo4 O29 2.315(5) . ?
Mo5 O3 1.691(5) . ?
Mo5 O13 1.956(4) . ?
Mo5 O9 1.977(4) . ?
Mo5 O16 2.103(5) . ?
Mo5 O12 2.110(5) . ?
Mo5 O4 2.252(4) . ?
Mo5 Mo6 2.599(2) . ?
Mo5 K1 4.073(4) . ?
Mo6 O17 1.693(5) . ?
Mo6 O13 1.945(5) . ?
Mo6 O9 1.979(4) . ?
Mo6 O7 2.056(4) . ?
Mo6 O21 2.100(4) . ?
Mo6 O23 2.261(4) . ?
Mo6 K1 3.625(5) . ?
Zn1 O26 1.930(4) 2 ?
Zn1 O30 1.954(5) 5_536 ?
Zn1 O15 1.974(5) . ?
Zn1 N1 2.015(6) . ?
Zn2 O8 2.144(4) . ?
Zn2 O8 2.145(4) 7_536 ?
Zn2 O5 2.190(5) 7_536 ?
Zn2 O5 2.190(5) . ?
Zn2 O9 2.218(5) . ?
Zn2 O9 2.218(5) 7_536 ?
Zn3 O32 2.060(5) . ?
Zn3 O32 2.060(5) 2 ?
Zn3 O2W 2.089(5) 2 ?
Zn3 O2W 2.089(5) . ?
Zn3 O18 2.207(4) 2 ?
Zn3 O18 2.207(4) . ?
Zn3 K1 3.134(3) 2 ?
Zn3 K1 3.134(3) . ?
Zn4 O2 1.943(6) . ?
Zn4 O2 1.944(6) 2 ?
Zn4 N5 1.955(9) 2 ?
Zn4 N5 1.955(9) . ?
P1 O30 1.532(5) . ?
P1 O25 1.539(5) . ?
P1 O22 1.539(4) . ?
P1 O15 1.542(4) . ?
P2 O18 1.504(4) . ?
P2 O29 1.547(4) . ?
P2 O23 1.557(4) . ?
P2 O4 1.555(4) . ?
P2 K1 3.428(5) 2 ?
P2 K1 3.640(5) . ?
P3 O2 1.516(5) . ?
P3 O14 1.522(5) . ?
P3 O16 1.549(5) . ?
P3 O1 1.580(5) . ?
P3 K1 3.777(4) 2 ?
P4 O32 1.491(5) . ?
P4 O26 1.511(4) . ?
P4 O7 1.545(5) . ?
P4 O11 1.551(4) . ?
P4 K1 3.201(4) . ?
K1 O18 2.220(5) 2 ?
K1 O13 2.276(5) . ?
K1 O1 2.308(6) 2 ?
K1 O1W 2.310(7) . ?
K1 O32 2.385(6) . ?
K1 O7 2.912(6) . ?
K1 O18 2.943(6) . ?
N1 C3 1.305(9) . ?
N1 C2 1.362(3) . ?
N2 C3 1.318(10) . ?
N2 C1 1.373(13) . ?
N2 C4 1.480(9) . ?
N3 C10 1.321(10) . ?
N3 C9 1.352(13) . ?
N3 C7 1.503(10) . ?
N4 C10 1.286(10) . ?
N4 C8 1.398(14) . ?
N4 H4C 0.8600 . ?
N5 C14 1.360(2) . ?
N5 C15 1.381(15) . ?
N6 C15 1.361(14) . ?
N6 C13 1.370(16) . ?
N6 C12 1.438(16) . ?
C1 C2 1.360(3) . ?
C1 H1A 0.9300 . ?
C2 H2A 0.9300 . ?
C3 H3A 0.9300 . ?
C4 C5 1.447(13) . ?
C4 H4A 0.9700 . ?
C4 H4B 0.9700 . ?
C5 C6 1.526(11) . ?
C5 H5A 0.9700 . ?
C5 H5B 0.9700 . ?
C6 C7 1.504(13) . ?
C6 H6A 0.9700 . ?
C6 H6B 0.9700 . ?
C7 H7A 0.9700 . ?
C7 H7B 0.9700 . ?
C8 C9 1.354(15) . ?
C8 H8A 0.9300 . ?
C9 H9A 0.9300 . ?
C10 H10A 0.9300 . ?
C11 C12 1.500(3) . ?
C11 C11 1.68(3) 7_546 ?
C11 H11A 0.9700 . ?
C11 H11B 0.9700 . ?
C12 H12A 0.9700 . ?
C12 H12B 0.9700 . ?
C13 C14 1.360(3) . ?
C13 H13A 0.9300 . ?
C14 H14A 0.9300 . ?
C15 H15A 0.9300 . ?
C16 N7 1.310(14) . ?
C16 C17 1.358(2) . ?
C16 H16A 0.9300 . ?
C17 N8 1.359(2) . ?
C17 H17A 0.9300 . ?
N7 C18 1.360(2) . ?
N7 C19 1.500(2) . ?
C18 N8 1.360(2) . ?
C18 H18A 0.9300 . ?
N8 C22 1.68(3) 4_445 ?
C19 C20 1.41(3) . ?
C19 H19A 0.9700 . ?
C19 H19B 0.9700 . ?
C22 C21 1.500(2) . ?
C22 H22A 0.9700 . ?
C22 H22B 0.9700 . ?
C21 C20 1.500(2) . ?
C21 H21A 0.9700 . ?
C21 H21B 0.9700 . ?
C20 H20A 0.9700 . ?
C20 H20B 0.9700 . ?
